data_4021146
loop_
_publ_author_name
'Jiang Zhu'
'Xiao-Zhong Wang'
'Ying-Qi Chen'
'Xi-Kui Jiang'
'Xin-Zhi Chen'
'Zhan-Ting Li'

_publ_section_title
;
 Hydrogen-Bonding-Induced Planar, Rigid, and Zigzag
 Oligoanthranilamides. Synthesis, Characterization,
 and Self-Assembly of a Metallocyclophane
;
_journal_name_full 'Journal of Organic Chemistry'
_journal_page_first 6221
_journal_page_last 6227
_journal_paper_doi 10.1021/jo0490705
_journal_volume 69
_journal_year 2004
_chemical_formula_sum 'C24 H24 N2 O6'
_chemical_formula_weight 436.45
_space_group_IT_number 14
_symmetry_cell_setting monoclinic
_symmetry_space_group_name_Hall '-P 2yn'
_symmetry_space_group_name_H-M 'P 1 21/n 1'
_cell_angle_alpha 90.00
_cell_angle_beta 96.903(3)
_cell_angle_gamma 90.00
_cell_formula_units_Z 4
_cell_length_a 8.0914(9)
_cell_length_b 13.6806(15)
_cell_length_c 20.184(2)
_cell_measurement_temperature 293(2)
_cell_volume 2218.0(4)
_diffrn_ambient_temperature 293(2)
_exptl_crystal_density_diffrn 1.307
_cod_depositor_comments
;
The following automatic conversions were performed:
'_symmetry_cell_setting' value 'Monoclinic' changed to 'monoclinic'
according to '/home/saulius/struct/CIF-dictionaries/cif_core.dic'
dictionary named 'cif_core.dic' version 2.4.1 from 2010-06-29.

Automatic conversion script
Id: cif_fix_enum 1527 2010-12-29 10:47:43Z saulius 
;
_cod_original_sg_symbol_H-M 'P 21/n'
_cod_database_code 4021146

loop_
_symmetry_equiv_pos_as_xyz
'x, y, z'
'-x+1/2, y+1/2, -z+1/2'
'-x, -y, -z'
'x-1/2, -y-1/2, z-1/2'

loop_
_atom_site_label
_atom_site_type_symbol
_atom_site_fract_x
_atom_site_fract_y
_atom_site_fract_z
_atom_site_U_iso_or_equiv
_atom_site_adp_type
_atom_site_occupancy
_atom_site_symmetry_multiplicity
_atom_site_calc_flag
_atom_site_refinement_flags
_atom_site_disorder_assembly
_atom_site_disorder_group
O1 O 0.1983(2) -0.00544(12) -0.08625(9) 0.0793(6) Uani 1 1 d . . .
O2 O 0.1573(2) -0.16259(11) 0.12742(8) 0.0766(6) Uani 1 1 d . . .
O3 O 0.4369(3) 0.25614(12) 0.04473(10) 0.1240(9) Uani 1 1 d . . .
O4 O 0.3433(2) 0.19185(13) -0.15528(9) 0.0847(6) Uani 1 1 d . . .
O5 O 0.5420(2) 0.08407(11) 0.21681(8) 0.0717(5) Uani 1 1 d . . .
O6 O 0.2776(2) -0.14882(11) 0.28469(8) 0.0791(6) Uani 1 1 d . . .
N1 N 0.3764(2) 0.13430(15) -0.02838(11) 0.0569(6) Uani 1 1 d . . .
N2 N 0.3440(2) -0.03137(14) 0.18888(10) 0.0564(6) Uani 1 1 d . . .
C1 C 0.3232(3) 0.06019(16) 0.01365(12) 0.0492(6) Uani 1 1 d . . .
C2 C 0.2287(3) -0.01500(18) -0.01846(13) 0.0567(7) Uani 1 1 d . . .
C3 C 0.1711(3) -0.08989(19) 0.01793(15) 0.0621(7) Uani 1 1 d . . .
C4 C 0.2103(3) -0.09170(16) 0.08596(14) 0.0564(7) Uani 1 1 d . . .
C5 C 0.3084(3) -0.01897(16) 0.11904(12) 0.0497(6) Uani 1 1 d . . .
C6 C 0.3649(3) 0.05687(17) 0.08212(13) 0.0511(7) Uani 1 1 d . . .
C7 C 0.4254(3) 0.2258(2) -0.01222(14) 0.0671(8) Uani 1 1 d . . .
C8 C 0.4706(3) 0.29066(19) -0.06763(13) 0.0610(7) Uani 1 1 d . . .
C9 C 0.5551(4) 0.3762(2) -0.04735(18) 0.0842(9) Uani 1 1 d . . .
C10 C 0.6021(4) 0.4421(3) -0.0932(2) 0.1069(12) Uani 1 1 d . . .
C11 C 0.5654(4) 0.4234(3) -0.1599(2) 0.1099(14) Uani 1 1 d . . .
C12 C 0.4803(4) 0.3411(3) -0.18221(19) 0.0879(10) Uani 1 1 d . . .
C13 C 0.4317(3) 0.2743(2) -0.13574(15) 0.0678(8) Uani 1 1 d . . .
C14 C 0.4576(3) 0.01450(16) 0.23240(12) 0.0505(6) Uani 1 1 d . . .
C15 C 0.4789(3) -0.02397(16) 0.30271(12) 0.0492(6) Uani 1 1 d . . .
C16 C 0.5970(3) 0.0228(2) 0.34688(15) 0.0683(8) Uani 1 1 d . . .
C17 C 0.6342(4) -0.0052(2) 0.41210(17) 0.0943(11) Uani 1 1 d . . .
C18 C 0.5475(4) -0.0814(3) 0.43516(17) 0.0944(11) Uani 1 1 d . . .
C19 C 0.4297(4) -0.1315(2) 0.39366(15) 0.0725(8) Uani 1 1 d . . .
C20 C 0.3944(3) -0.10219(17) 0.32805(13) 0.0587(7) Uani 1 1 d . . .
C21 C 0.1268(6) -0.0850(3) -0.1239(2) 0.0968(11) Uani 1 1 d . . .
C22 C 0.0582(6) -0.2412(3) 0.0978(2) 0.0901(11) Uani 1 1 d . . .
C23 C 0.2608(7) 0.1835(3) -0.2217(2) 0.1013(13) Uani 1 1 d . . .
C24 C 0.1970(6) -0.2357(3) 0.3044(2) 0.0925(11) Uani 1 1 d . . .
H1 H 0.111(2) -0.1412(11) -0.0036(9) 0.045(6) Uiso 1 1 d . . .
H2 H 0.433(2) 0.1061(12) 0.1036(9) 0.052(7) Uiso 1 1 d . . .
H3 H 0.579(3) 0.3855(17) 0.0032(13) 0.127(12) Uiso 1 1 d . . .
H4 H 0.651(4) 0.502(2) -0.0802(17) 0.183(19) Uiso 1 1 d . . .
H5 H 0.579(3) 0.4688(17) -0.1945(13) 0.110(11) Uiso 1 1 d . . .
H6 H 0.448(3) 0.3291(17) -0.2282(12) 0.091(11) Uiso 1 1 d . . .
H7 H 0.654(2) 0.0756(12) 0.3280(9) 0.056(7) Uiso 1 1 d . . .
H8 H 0.707(3) 0.0316(15) 0.4431(11) 0.083(9) Uiso 1 1 d . . .
H9 H 0.572(3) -0.0992(14) 0.4800(11) 0.077(9) Uiso 1 1 d . . .
H10 H 0.371(3) -0.1869(15) 0.4079(11) 0.087(9) Uiso 1 1 d . . .
H11 H 0.114(3) -0.0618(18) -0.1704(13) 0.127(13) Uiso 1 1 d . . .
H12 H 0.007(3) -0.1064(17) -0.1121(12) 0.116(11) Uiso 1 1 d . . .
H13 H 0.191(3) -0.1477(15) -0.1120(11) 0.081(10) Uiso 1 1 d . . .
H14 H -0.038(5) -0.214(2) 0.0713(18) 0.19(2) Uiso 1 1 d . . .
H15 H 0.121(4) -0.2724(19) 0.0674(14) 0.124(14) Uiso 1 1 d . . .
H16 H 0.042(3) -0.2783(17) 0.1385(13) 0.108(12) Uiso 1 1 d . . .
H17 H 0.207(3) 0.2442(16) -0.2335(11) 0.082(9) Uiso 1 1 d . . .
H18 H 0.350(4) 0.185(2) -0.2461(16) 0.144(18) Uiso 1 1 d . . .
H19 H 0.199(3) 0.1219(18) -0.2239(13) 0.117(13) Uiso 1 1 d . . .
H20 H 0.127(3) -0.2612(17) 0.2608(13) 0.121(12) Uiso 1 1 d . . .
H21 H 0.274(3) -0.2830(18) 0.3236(14) 0.126(14) Uiso 1 1 d . . .
H22 H 0.140(3) -0.2173(18) 0.3468(14) 0.123(13) Uiso 1 1 d . . .
H23 H 0.359(3) 0.1192(16) -0.0765(12) 0.097(10) Uiso 1 1 d . . .
H24 H 0.282(3) -0.0889(15) 0.2067(11) 0.083(8) Uiso 1 1 d . . .

loop_
_atom_site_aniso_label
_atom_site_aniso_U_11
_atom_site_aniso_U_22
_atom_site_aniso_U_33
_atom_site_aniso_U_23
_atom_site_aniso_U_13
_atom_site_aniso_U_12
O1 0.0844(14) 0.0936(13) 0.0567(13) -0.0125(11) -0.0048(11) -0.0137(10)
O2 0.0880(14) 0.0586(11) 0.0822(14) 0.0005(10) 0.0068(11) -0.0255(10)
O3 0.239(3) 0.0781(13) 0.0635(14) -0.0142(12) 0.0540(16) -0.0493(14)
O4 0.1069(16) 0.0942(14) 0.0510(13) 0.0073(11) 0.0014(12) 0.0013(12)
O5 0.0826(13) 0.0640(11) 0.0662(13) 0.0119(9) -0.0011(10) -0.0196(9)
O6 0.0976(15) 0.0733(12) 0.0652(13) 0.0138(10) 0.0057(11) -0.0335(10)
N1 0.0648(15) 0.0610(15) 0.0453(15) -0.0006(13) 0.0078(12) 0.0018(11)
N2 0.0610(15) 0.0543(13) 0.0542(15) 0.0025(12) 0.0079(12) -0.0117(11)
C1 0.0466(16) 0.0543(15) 0.0473(17) -0.0013(14) 0.0088(13) 0.0040(12)
C2 0.0494(17) 0.0695(18) 0.0497(18) -0.0079(16) -0.0001(14) 0.0043(13)
C3 0.0597(18) 0.0612(19) 0.065(2) -0.0112(17) 0.0036(16) -0.0137(15)
C4 0.0552(17) 0.0487(16) 0.065(2) -0.0014(15) 0.0063(15) -0.0034(13)
C5 0.0521(16) 0.0478(15) 0.0494(17) 0.0004(14) 0.0073(14) 0.0031(12)
C6 0.0525(17) 0.0478(15) 0.0524(18) -0.0050(15) 0.0037(14) -0.0001(13)
C7 0.083(2) 0.066(2) 0.0555(19) -0.0004(17) 0.0233(17) 0.0010(15)
C8 0.0577(18) 0.0713(19) 0.056(2) 0.0151(16) 0.0133(15) 0.0049(14)
C9 0.078(2) 0.090(2) 0.085(3) 0.023(2) 0.013(2) -0.0187(17)
C10 0.097(3) 0.116(3) 0.106(3) 0.044(3) 0.003(2) -0.026(2)
C11 0.077(3) 0.146(4) 0.106(4) 0.069(3) 0.010(2) -0.010(2)
C12 0.071(2) 0.119(3) 0.074(3) 0.034(3) 0.012(2) 0.006(2)
C13 0.0542(19) 0.081(2) 0.070(2) 0.0159(19) 0.0144(17) 0.0147(15)
C14 0.0519(17) 0.0426(14) 0.0580(18) 0.0004(14) 0.0109(14) 0.0028(12)
C15 0.0496(16) 0.0444(14) 0.0535(17) 0.0033(13) 0.0066(14) 0.0028(12)
C16 0.066(2) 0.0656(19) 0.071(2) 0.0184(17) 0.0022(17) -0.0055(16)
C17 0.099(3) 0.101(3) 0.076(3) 0.019(2) -0.019(2) -0.024(2)
C18 0.101(3) 0.111(3) 0.065(2) 0.028(2) -0.011(2) -0.005(2)
C19 0.080(2) 0.070(2) 0.067(2) 0.0226(18) 0.0063(18) -0.0002(17)
C20 0.0594(18) 0.0593(17) 0.0574(19) 0.0055(15) 0.0073(15) 0.0025(14)
C21 0.105(3) 0.108(3) 0.073(3) -0.022(3) -0.008(2) -0.030(3)
C22 0.098(3) 0.075(2) 0.099(3) -0.012(2) 0.021(3) -0.036(2)
C23 0.128(4) 0.104(4) 0.069(3) -0.005(3) 0.000(3) 0.032(3)
C24 0.106(3) 0.080(2) 0.091(3) 0.025(2) 0.010(3) -0.035(2)

loop_
_geom_bond_atom_site_label_1
_geom_bond_atom_site_label_2
_geom_bond_distance
_geom_bond_site_symmetry_2
_geom_bond_publ_flag
O1 C2 1.367(2) . ?
O1 C21 1.411(3) . ?
O2 C4 1.382(2) . ?
O2 C22 1.429(3) . ?
O3 C7 1.215(3) . ?
O4 C13 1.369(3) . ?
O4 C23 1.429(4) . ?
O5 C14 1.234(2) . ?
O6 C20 1.367(2) . ?
O6 C24 1.434(3) . ?
N1 C7 1.342(3) . ?
N1 C1 1.422(3) . ?
N1 H23 0.99(2) . ?
N2 C14 1.348(3) . ?
N2 C5 1.415(3) . ?
N2 H24 1.02(2) . ?
C1 C6 1.383(3) . ?
C1 C2 1.394(3) . ?
C2 C3 1.374(3) . ?
C3 C4 1.372(3) . ?
C3 H1 0.930(15) . ?
C4 C5 1.392(3) . ?
C5 C6 1.387(3) . ?
C6 H2 0.943(16) . ?
C7 C8 1.507(3) . ?
C8 C13 1.391(3) . ?
C8 C9 1.392(3) . ?
C9 C10 1.378(4) . ?
C9 H3 1.02(2) . ?
C10 C11 1.367(5) . ?
C10 H4 0.93(3) . ?
C11 C12 1.367(4) . ?
C11 H5 0.95(2) . ?
C12 C13 1.399(4) . ?
C12 H6 0.95(2) . ?
C14 C15 1.504(3) . ?
C15 C16 1.383(3) . ?
C15 C20 1.399(3) . ?
C16 C17 1.369(3) . ?
C16 H7 0.960(18) . ?
C17 C18 1.369(4) . ?
C17 H8 0.95(2) . ?
C18 C19 1.374(4) . ?
C18 H9 0.94(2) . ?
C19 C20 1.380(3) . ?
C19 H10 0.96(2) . ?
C21 H11 0.98(2) . ?
C21 H12 1.06(3) . ?
C21 H13 1.015(19) . ?
C22 H14 0.97(3) . ?
C22 H15 0.94(3) . ?
C22 H16 0.99(2) . ?
C23 H17 0.95(2) . ?
C23 H18 0.92(3) . ?
C23 H19 0.98(2) . ?
C24 H20 1.05(3) . ?
C24 H21 0.95(2) . ?
C24 H22 1.05(3) . ?

loop_
_cod_related_entry_id
_cod_related_entry_database
_cod_related_entry_code
1 ChemSpider 9410967
